data_4085175
loop_
_publ_author_name
'Zhou, Jiliang'
'Li, Tengfei'
'Maron, Laurent'
'Leng, Xuebing'
'Chen, Yaofeng'

_publ_section_title
;
 A Scandium Complex Bearing Both Methylidene and Phosphinidene Ligands:
 Synthesis, Structure, and Reactivity
;
_journal_issue 2
_journal_name_full Organometallics
_journal_page_first 470
_journal_paper_doi 10.1021/om500997j
_journal_volume 34
_journal_year 2015
_chemical_formula_moiety 'C71 H101 N4 P Sc2, C3 H7'
_chemical_formula_sum 'C74 H108 N4 P Sc2'
_chemical_formula_weight 1174.53
_chemical_name_systematic
;
 ?
;
_space_group_crystal_system monoclinic
_space_group_IT_number 14
_space_group_name_Hall '-P 2ybc'
_space_group_name_H-M_alt 'P 1 21/c 1'
_symmetry_space_group_name_Hall '-P 2ybc'
_symmetry_space_group_name_H-M 'P 1 21/c 1'
_atom_sites_solution_hydrogens geom
_audit_creation_date 2014-09-24
_audit_creation_method
;
Olex2 1.2
(compiled 2014.07.22 svn.r2960 for OlexSys, GUI svn.r4862)
;
_cell_angle_alpha 90
_cell_angle_beta 115.889(2)
_cell_angle_gamma 90
_cell_formula_units_Z 4
_cell_length_a 25.123(3)
_cell_length_b 13.2323(13)
_cell_length_c 24.521(2)
_cell_measurement_reflns_used 9961
_cell_measurement_temperature 140(2)
_cell_measurement_theta_max 27.494
_cell_measurement_theta_min 2.18
_cell_volume 7333.6(13)
_computing_cell_refinement 'SAINT v7.68A (Bruker, 2009)'
_computing_data_reduction 'SAINT v7.68A (Bruker, 2009)'
_computing_molecular_graphics 'Olex2 (Dolomanov et al., 2009)'
_computing_publication_material 'Olex2 (Dolomanov et al., 2009)'
_computing_structure_refinement 'XL (Sheldrick, 2008)'
_diffrn_ambient_temperature 140.15
_diffrn_measured_fraction_theta_full 0.997
_diffrn_measured_fraction_theta_max 0.997
_diffrn_measurement_device_type 'Bruker APEX-II CCD'
_diffrn_measurement_method '\f and \w scans'
_diffrn_radiation_monochromator graphite
_diffrn_radiation_type MoK\a
_diffrn_radiation_wavelength 0.71073
_diffrn_reflns_av_R_equivalents 0.0525
_diffrn_reflns_av_unetI/netI 0.0554
_diffrn_reflns_Laue_measured_fraction_full 0.997
_diffrn_reflns_Laue_measured_fraction_max 0.997
_diffrn_reflns_limit_h_max 30
_diffrn_reflns_limit_h_min -30
_diffrn_reflns_limit_k_max 16
_diffrn_reflns_limit_k_min -15
_diffrn_reflns_limit_l_max 28
_diffrn_reflns_limit_l_min -30
_diffrn_reflns_number 51453
_diffrn_reflns_point_group_measured_fraction_full 0.997
_diffrn_reflns_point_group_measured_fraction_max 0.997
_diffrn_reflns_theta_full 25.242
_diffrn_reflns_theta_max 26.000
_diffrn_reflns_theta_min 1.664
_diffrn_standards_number 0
_exptl_absorpt_coefficient_mu 0.247
_exptl_absorpt_correction_T_max 0.7461
_exptl_absorpt_correction_T_min 0.6429
_exptl_absorpt_correction_type multi-scan
_exptl_absorpt_process_details
;
SADABS-2008/1 (Bruker,2008) was used for absorption correction.
wR2(int) was 0.0787 before and 0.0609 after correction.
The Ratio of minimum to maximum transmission is 0.8617.
The \l/2 correction factor is 0.0015.
;
_exptl_crystal_colour red
_exptl_crystal_density_diffrn 1.064
_exptl_crystal_description plate
_exptl_crystal_F_000 2548
_exptl_crystal_size_max 0.29
_exptl_crystal_size_mid 0.2
_exptl_crystal_size_min 0.04
_platon_squeeze_details
;
;
_refine_diff_density_max 2.696
_refine_diff_density_min -1.063
_refine_diff_density_rms 0.067
_refine_ls_extinction_method none
_refine_ls_goodness_of_fit_ref 1.095
_refine_ls_hydrogen_treatment constr
_refine_ls_matrix_type full
_refine_ls_number_parameters 755
_refine_ls_number_reflns 14370
_refine_ls_number_restraints 50
_refine_ls_restrained_S_all 1.150
_refine_ls_R_factor_all 0.0886
_refine_ls_R_factor_gt 0.0643
_refine_ls_shift/su_max 0.079
_refine_ls_shift/su_mean 0.001
_refine_ls_structure_factor_coef Fsqd
_refine_ls_weighting_details 'w=1/[\s^2^(Fo^2^)+(0.0865P)^2^+4.6413P] where P=(Fo^2^+2Fc^2^)/3'
_refine_ls_weighting_scheme calc
_refine_ls_wR_factor_gt 0.1651
_refine_ls_wR_factor_ref 0.1785
_reflns_Friedel_coverage 0.000
_reflns_number_gt 10398
_reflns_number_total 14370
_reflns_threshold_expression 'I > 2\s(I)'
_cod_data_source_file om500997j_si_002.cif
_cod_data_source_block dm13434
_cod_depositor_comments 'Adding full bibliography for 4085175--4085180.cif.'
_cod_original_cell_volume 7333.5(12)
_cod_database_code 4085175
_shelxl_version_number 2014-3
_shelx_space_group_comment
;
The symmetry employed for this shelxl refinement is uniquely defined
by the following loop, which should always be used as a source of
symmetry information in preference to the above space-group names.
They are only intended as comments.
;
_shelx_estimated_absorpt_t_max 0.990
_shelx_estimated_absorpt_t_min 0.932
_olex2_refinement_description
;
1. Fixed Uiso
 At 1.2 times of:
  All C(H) groups, All C(H,H) groups
 At 1.5 times of:
  All C(H,H,H) groups
2. Restrained distances
 Sc1-C71 \\sim Sc2-C71
 with sigma of 0.01
3. Rigid bond restraints
 Sc2, C71
 with sigma for 1-2 distances of 0.005 and sigma for 1-3 distances of 0.005
4. Uiso/Uaniso restraints and constraints
C46 \\sim C44: within 2A with sigma of 0.005 and sigma for terminal atoms of
0.01
C56 \\sim C57 \\sim C58: within 2A with sigma of 0.005 and sigma for terminal
atoms of 0.01
Uanis(C46) \\sim Ueq, Uanis(C13) \\sim Ueq, Uanis(C57) \\sim Ueq, Uanis(C58)
\\sim Ueq: with sigma of 0.005 and sigma for terminal atoms of 0.01
Uanis(C71) \\sim Ueq: with sigma of 0.002 and sigma for terminal atoms of 0.01
5.a Ternary CH refined with riding coordinates:
 C12(H12), C15(H15), C24(H24), C27(H27), C41(H41), C44(H44), C53(H53),
 C56(H56), C65(H65), C68(H68)
5.b Secondary CH2 refined with riding coordinates:
 C71(H71A,H71B), C72(H72A,H72B), C73(H73A,H73B)
5.c Aromatic/amide H refined with riding coordinates:
 C3(H3), C8(H8), C9(H9), C10(H10), C20(H20), C21(H21), C22(H22), C32(H32),
 C37(H37), C38(H38), C39(H39), C49(H49), C50(H50), C51(H51), C61(H61), C62(H62),
  C63(H63)
5.d Idealised Me refined as rotating group:
 C1(H1A,H1B,H1C), C5(H5A,H5B,H5C), C13(H13A,H13B,H13C), C14(H14A,H14B,H14C),
 C16(H16A,H16B,H16C), C17(H17A,H17B,H17C), C25(H25A,H25B,H25C), C26(H26A,H26B,
 H26C), C28(H28A,H28B,H28C), C29(H29A,H29B,H29C), C30(H30A,H30B,H30C), C34(H34A,
 H34B,H34C), C42(H42A,H42B,H42C), C43(H43A,H43B,H43C), C45(H45A,H45B,H45C),
 C46(H46A,H46B,H46C), C54(H54A,H54B,H54C), C55(H55A,H55B,H55C), C57(H57A,H57B,
 H57C), C58(H58A,H58B,H58C), C66(H66A,H66B,H66C), C67(H67A,H67B,H67C), C69(H69A,
 H69B,H69C), C70(H70A,H70B,H70C), C74(H74A,H74B,H74C)
;
_olex2_submission_special_instructions 'No special instructions were received'

loop_
_space_group_symop_operation_xyz
'x, y, z'
'-x, y+1/2, -z+1/2'
'-x, -y, -z'
'x, -y-1/2, z-1/2'

loop_
_atom_site_label
_atom_site_type_symbol
_atom_site_fract_x
_atom_site_fract_y
_atom_site_fract_z
_atom_site_U_iso_or_equiv
_atom_site_adp_type
_atom_site_occupancy
_atom_site_site_symmetry_order
_atom_site_calc_flag
_atom_site_refinement_flags_posn
_atom_site_refinement_flags_adp
Sc1 Sc 0.25826(2) 0.51193(4) 0.66467(2) 0.02112(13) Uani 1 1 d . .
Sc2 Sc 0.22477(2) 0.53151(4) 0.78375(2) 0.02647(15) Uani 1 1 d . U
P1 P 0.31311(3) 0.58447(6) 0.76835(3) 0.02596(18) Uani 1 1 d . .
N1 N 0.25541(9) 0.59561(17) 0.58685(10) 0.0218(5) Uani 1 1 d . .
N2 N 0.27714(9) 0.37952(17) 0.62580(10) 0.0218(5) Uani 1 1 d . .
N3 N 0.15794(9) 0.61634(17) 0.79602(10) 0.0229(5) Uani 1 1 d . .
N4 N 0.24393(10) 0.45831(17) 0.86990(10) 0.0247(5) Uani 1 1 d . .
C1 C 0.27872(16) 0.6289(3) 0.50029(14) 0.0381(7) Uani 1 1 d . .
H1A H 0.2451 0.6757 0.4871 0.057 Uiso 1 1 calc GR .
H1B H 0.2749 0.5863 0.4661 0.057 Uiso 1 1 calc GR .
H1C H 0.3156 0.6676 0.5147 0.057 Uiso 1 1 calc GR .
C2 C 0.27944(12) 0.5628(2) 0.55126(12) 0.0254(6) Uani 1 1 d . .
C3 C 0.30507(12) 0.4672(2) 0.55587(12) 0.0268(6) Uani 1 1 d . .
H3 H 0.3288 0.4601 0.5347 0.032 Uiso 1 1 calc R .
C4 C 0.30124(12) 0.3809(2) 0.58657(12) 0.0238(6) Uani 1 1 d . .
C5 C 0.32534(14) 0.2841(2) 0.57265(14) 0.0356(7) Uani 1 1 d . .
H5A H 0.3640 0.2688 0.6060 0.053 Uiso 1 1 calc GR .
H5B H 0.3296 0.2925 0.5351 0.053 Uiso 1 1 calc GR .
H5C H 0.2979 0.2284 0.5678 0.053 Uiso 1 1 calc GR .
C6 C 0.22705(12) 0.6941(2) 0.57500(12) 0.0235(6) Uani 1 1 d . .
C7 C 0.26083(12) 0.7831(2) 0.59236(12) 0.0256(6) Uani 1 1 d . .
C8 C 0.23094(13) 0.8748(2) 0.58028(13) 0.0290(6) Uani 1 1 d . .
H8 H 0.2531 0.9357 0.5921 0.035 Uiso 1 1 calc R .
C9 C 0.17021(14) 0.8800(2) 0.55176(13) 0.0327(7) Uani 1 1 d . .
H9 H 0.1510 0.9439 0.5430 0.039 Uiso 1 1 calc R .
C10 C 0.13722(13) 0.7920(2) 0.53593(14) 0.0332(7) Uani 1 1 d . .
H10 H 0.0953 0.7960 0.5167 0.040 Uiso 1 1 calc R .
C11 C 0.16445(12) 0.6977(2) 0.54771(13) 0.0288(6) Uani 1 1 d . .
C12 C 0.12743(13) 0.6022(2) 0.52980(15) 0.0363(7) Uani 1 1 d . .
H12 H 0.1509 0.5479 0.5587 0.044 Uiso 1 1 calc R .
C13 C 0.06894(17) 0.6123(3) 0.5350(3) 0.0771(15) Uani 1 1 d . U
H13A H 0.0768 0.6388 0.5751 0.116 Uiso 1 1 calc GR .
H13B H 0.0501 0.5458 0.5295 0.116 Uiso 1 1 calc GR .
H13C H 0.0426 0.6586 0.5037 0.116 Uiso 1 1 calc GR .
C14 C 0.1175(2) 0.5687(3) 0.46637(18) 0.0729(14) Uani 1 1 d . .
H14A H 0.0966 0.6221 0.4371 0.109 Uiso 1 1 calc GR .
H14B H 0.0937 0.5068 0.4553 0.109 Uiso 1 1 calc GR .
H14C H 0.1558 0.5558 0.4661 0.109 Uiso 1 1 calc GR .
C15 C 0.32822(13) 0.7842(2) 0.62387(14) 0.0331(7) Uani 1 1 d . .
H15 H 0.3426 0.7135 0.6246 0.040 Uiso 1 1 calc R .
C16 C 0.34986(15) 0.8203(3) 0.68971(14) 0.0434(8) Uani 1 1 d . .
H16A H 0.3369 0.8901 0.6899 0.065 Uiso 1 1 calc GR .
H16B H 0.3932 0.8173 0.7104 0.065 Uiso 1 1 calc GR .
H16C H 0.3333 0.7767 0.7108 0.065 Uiso 1 1 calc GR .
C17 C 0.35473(15) 0.8510(3) 0.59088(16) 0.0438(8) Uani 1 1 d . .
H17A H 0.3385 0.8309 0.5482 0.066 Uiso 1 1 calc GR .
H17B H 0.3978 0.8429 0.6097 0.066 Uiso 1 1 calc GR .
H17C H 0.3448 0.9218 0.5936 0.066 Uiso 1 1 calc GR .
C18 C 0.25840(13) 0.2823(2) 0.63895(13) 0.0258(6) Uani 1 1 d . .
C19 C 0.20004(13) 0.2514(2) 0.60115(14) 0.0305(6) Uani 1 1 d . .
C20 C 0.18110(17) 0.1582(3) 0.61221(17) 0.0451(8) Uani 1 1 d . .
H20 H 0.1421 0.1356 0.5869 0.054 Uiso 1 1 calc R .
C21 C 0.21817(19) 0.0982(3) 0.65949(18) 0.0529(10) Uani 1 1 d . .
H21 H 0.2048 0.0340 0.6659 0.064 Uiso 1 1 calc R .
C22 C 0.27431(17) 0.1304(3) 0.69746(16) 0.0449(8) Uani 1 1 d . .
H22 H 0.2988 0.0894 0.7308 0.054 Uiso 1 1 calc R .
C23 C 0.29586(14) 0.2227(2) 0.68761(13) 0.0311(7) Uani 1 1 d . .
C24 C 0.35889(14) 0.2538(2) 0.72976(13) 0.0338(7) Uani 1 1 d . .
H24 H 0.3684 0.3169 0.7134 0.041 Uiso 1 1 calc R .
C25 C 0.36535(16) 0.2758(3) 0.79309(14) 0.0432(8) Uani 1 1 d . .
H25A H 0.3382 0.3303 0.7913 0.065 Uiso 1 1 calc GR .
H25B H 0.4061 0.2965 0.8191 0.065 Uiso 1 1 calc GR .
H25C H 0.3559 0.2149 0.8098 0.065 Uiso 1 1 calc GR .
C26 C 0.40325(18) 0.1712(3) 0.73230(18) 0.0565(10) Uani 1 1 d . .
H26A H 0.3984 0.1118 0.7536 0.085 Uiso 1 1 calc GR .
H26B H 0.4437 0.1971 0.7539 0.085 Uiso 1 1 calc GR .
H26C H 0.3958 0.1520 0.6910 0.085 Uiso 1 1 calc GR .
C27 C 0.15787(13) 0.3156(2) 0.54811(14) 0.0328(7) Uani 1 1 d . .
H27 H 0.1737 0.3862 0.5551 0.039 Uiso 1 1 calc R .
C28 C 0.15678(16) 0.2792(3) 0.48857(15) 0.0477(9) Uani 1 1 d . .
H28A H 0.1959 0.2889 0.4897 0.072 Uiso 1 1 calc GR .
H28B H 0.1273 0.3179 0.4548 0.072 Uiso 1 1 calc GR .
H28C H 0.1465 0.2072 0.4830 0.072 Uiso 1 1 calc GR .
C29 C 0.09597(15) 0.3196(3) 0.54372(18) 0.0470(9) Uani 1 1 d . .
H29A H 0.0780 0.2523 0.5339 0.071 Uiso 1 1 calc GR .
H29B H 0.0720 0.3673 0.5119 0.071 Uiso 1 1 calc GR .
H29C H 0.0977 0.3418 0.5826 0.071 Uiso 1 1 calc GR .
C30 C 0.11971(15) 0.7165(2) 0.85626(15) 0.0384(8) Uani 1 1 d . .
H30A H 0.1320 0.7828 0.8480 0.058 Uiso 1 1 calc GR .
H30B H 0.1227 0.7158 0.8975 0.058 Uiso 1 1 calc GR .
H30C H 0.0787 0.7035 0.8271 0.058 Uiso 1 1 calc GR .
C31 C 0.15933(12) 0.6357(2) 0.85043(13) 0.0256(6) Uani 1 1 d . .
C32 C 0.19483(13) 0.5843(2) 0.90326(12) 0.0264(6) Uani 1 1 d . .
H32 H 0.1963 0.6129 0.9394 0.032 Uiso 1 1 calc R .
C33 C 0.22904(13) 0.4961(2) 0.91144(12) 0.0254(6) Uani 1 1 d . .
C34 C 0.24609(15) 0.4435(2) 0.97125(13) 0.0354(7) Uani 1 1 d . .
H34A H 0.2438 0.3701 0.9650 0.053 Uiso 1 1 calc GR .
H34B H 0.2190 0.4638 0.9883 0.053 Uiso 1 1 calc GR .
H34C H 0.2866 0.4622 0.9993 0.053 Uiso 1 1 calc GR .
C35 C 0.10884(12) 0.6578(2) 0.74291(12) 0.0264(6) Uani 1 1 d . .
C36 C 0.05716(13) 0.5990(3) 0.71401(14) 0.0353(7) Uani 1 1 d . .
C37 C 0.01006(14) 0.6404(3) 0.66310(16) 0.0473(9) Uani 1 1 d . .
H37 H -0.0253 0.6024 0.6432 0.057 Uiso 1 1 calc R .
C38 C 0.01367(15) 0.7341(3) 0.64130(16) 0.0505(9) Uani 1 1 d . .
H38 H -0.0192 0.7610 0.6073 0.061 Uiso 1 1 calc R .
C39 C 0.06460(14) 0.7884(3) 0.66864(15) 0.0433(8) Uani 1 1 d . .
H39 H 0.0672 0.8523 0.6523 0.052 Uiso 1 1 calc R .
C40 C 0.11317(12) 0.7528(2) 0.72016(13) 0.0295(6) Uani 1 1 d . .
C41 C 0.16821(13) 0.8181(2) 0.74846(13) 0.0309(7) Uani 1 1 d . .
H41 H 0.1968 0.7841 0.7864 0.037 Uiso 1 1 calc R .
C42 C 0.19745(15) 0.8267(3) 0.70539(15) 0.0413(8) Uani 1 1 d . .
H42A H 0.2096 0.7594 0.6984 0.062 Uiso 1 1 calc GR .
H42B H 0.2322 0.8706 0.7235 0.062 Uiso 1 1 calc GR .
H42C H 0.1692 0.8554 0.6667 0.062 Uiso 1 1 calc GR .
C43 C 0.15493(16) 0.9233(3) 0.76533(18) 0.0498(9) Uani 1 1 d . .
H43A H 0.1276 0.9586 0.7286 0.075 Uiso 1 1 calc GR .
H43B H 0.1918 0.9618 0.7848 0.075 Uiso 1 1 calc GR .
H43C H 0.1369 0.9168 0.7934 0.075 Uiso 1 1 calc GR .
C44 C 0.05200(16) 0.4945(3) 0.73711(17) 0.0471(9) Uani 1 1 d . .
H44 H 0.0928 0.4729 0.7659 0.056 Uiso 1 1 calc R .
C45 C 0.0286(2) 0.4167(3) 0.6865(2) 0.0701(13) Uani 1 1 d . .
H45A H -0.0115 0.4355 0.6573 0.105 Uiso 1 1 calc GR .
H45B H 0.0278 0.3501 0.7036 0.105 Uiso 1 1 calc GR .
H45C H 0.0545 0.4145 0.6660 0.105 Uiso 1 1 calc GR .
C46 C 0.0157(3) 0.4966(4) 0.7719(3) 0.1002(17) Uani 1 1 d . U
H46A H 0.0325 0.5458 0.8050 0.150 Uiso 1 1 calc GR .
H46B H 0.0157 0.4294 0.7888 0.150 Uiso 1 1 calc GR .
H46C H -0.0251 0.5160 0.7448 0.150 Uiso 1 1 calc GR .
C47 C 0.27389(14) 0.3615(2) 0.88267(13) 0.0298(7) Uani 1 1 d . .
C48 C 0.23965(16) 0.2757(2) 0.85323(15) 0.0387(8) Uani 1 1 d . .
C49 C 0.26806(18) 0.1815(2) 0.86810(18) 0.0469(9) Uani 1 1 d . .
H49 H 0.2462 0.1223 0.8497 0.056 Uiso 1 1 calc R .
C50 C 0.3263(2) 0.1727(3) 0.90840(18) 0.0505(10) Uani 1 1 d . .
H50 H 0.3439 0.1076 0.9182 0.061 Uiso 1 1 calc R .
C51 C 0.35951(17) 0.2570(2) 0.93486(15) 0.0406(8) Uani 1 1 d . .
H51 H 0.4002 0.2497 0.9618 0.049 Uiso 1 1 calc R .
C52 C 0.33399(15) 0.3541(2) 0.92248(14) 0.0334(7) Uani 1 1 d . .
C53 C 0.37303(14) 0.4447(2) 0.95204(14) 0.0362(7) Uani 1 1 d . .
H53 H 0.3469 0.5053 0.9438 0.043 Uiso 1 1 calc R .
C54 C 0.41628(15) 0.4642(3) 0.92417(15) 0.0436(8) Uani 1 1 d . .
H54A H 0.4442 0.4077 0.9339 0.065 Uiso 1 1 calc GR .
H54B H 0.4381 0.5269 0.9408 0.065 Uiso 1 1 calc GR .
H54C H 0.3941 0.4704 0.8801 0.065 Uiso 1 1 calc GR .
C55 C 0.40811(17) 0.4341(3) 1.02097(15) 0.0517(10) Uani 1 1 d . .
H55A H 0.3808 0.4199 1.0389 0.078 Uiso 1 1 calc GR .
H55B H 0.4294 0.4971 1.0379 0.078 Uiso 1 1 calc GR .
H55C H 0.4365 0.3785 1.0302 0.078 Uiso 1 1 calc GR .
C56 C 0.17553(16) 0.2842(3) 0.80816(15) 0.0407(8) Uani 1 1 d . .
H56 H 0.1693 0.3556 0.7932 0.049 Uiso 1 1 calc R .
C57 C 0.1579(2) 0.2164(4) 0.7520(2) 0.0809(15) Uani 1 1 d . U
H57A H 0.1871 0.2236 0.7358 0.121 Uiso 1 1 calc GR .
H57B H 0.1188 0.2366 0.7211 0.121 Uiso 1 1 calc GR .
H57C H 0.1566 0.1458 0.7634 0.121 Uiso 1 1 calc GR .
C58 C 0.1342(2) 0.2669(5) 0.8375(2) 0.0834(15) Uani 1 1 d . U
H58A H 0.1379 0.1969 0.8517 0.125 Uiso 1 1 calc GR .
H58B H 0.0933 0.2798 0.8078 0.125 Uiso 1 1 calc GR .
H58C H 0.1447 0.3129 0.8720 0.125 Uiso 1 1 calc GR .
C59 C 0.38388(12) 0.6505(2) 0.80908(12) 0.0263(6) Uani 1 1 d . .
C60 C 0.38684(13) 0.7415(2) 0.84076(12) 0.0297(6) Uani 1 1 d . .
C61 C 0.44024(14) 0.7930(3) 0.86801(15) 0.0400(8) Uani 1 1 d . .
H61 H 0.4421 0.8546 0.8886 0.048 Uiso 1 1 calc R .
C62 C 0.49050(15) 0.7565(3) 0.86570(17) 0.0494(9) Uani 1 1 d . .
H62 H 0.5266 0.7930 0.8843 0.059 Uiso 1 1 calc R .
C63 C 0.48813(14) 0.6667(3) 0.83623(15) 0.0425(8) Uani 1 1 d . .
H63 H 0.5232 0.6414 0.8355 0.051 Uiso 1 1 calc R .
C64 C 0.43592(12) 0.6122(2) 0.80755(12) 0.0305(7) Uani 1 1 d . .
C65 C 0.43565(13) 0.5151(2) 0.77457(13) 0.0326(7) Uani 1 1 d . .
H65 H 0.4018 0.4733 0.7729 0.039 Uiso 1 1 calc R .
C66 C 0.42432(15) 0.5371(3) 0.70912(14) 0.0428(8) Uani 1 1 d . .
H66A H 0.3880 0.5770 0.6891 0.064 Uiso 1 1 calc GR .
H66B H 0.4199 0.4732 0.6873 0.064 Uiso 1 1 calc GR .
H66C H 0.4578 0.5751 0.7090 0.064 Uiso 1 1 calc GR .
C67 C 0.49189(15) 0.4517(3) 0.80625(17) 0.0479(9) Uani 1 1 d . .
H67A H 0.5254 0.4874 0.8047 0.072 Uiso 1 1 calc GR .
H67B H 0.4865 0.3864 0.7857 0.072 Uiso 1 1 calc GR .
H67C H 0.4998 0.4407 0.8486 0.072 Uiso 1 1 calc GR .
C68 C 0.33290(14) 0.7822(2) 0.84583(14) 0.0338(7) Uani 1 1 d . .
H68 H 0.2976 0.7637 0.8076 0.041 Uiso 1 1 calc R .
C69 C 0.32556(16) 0.7315(3) 0.89813(15) 0.0441(8) Uani 1 1 d . .
H69A H 0.3246 0.6579 0.8930 0.066 Uiso 1 1 calc GR .
H69B H 0.2885 0.7540 0.8983 0.066 Uiso 1 1 calc GR .
H69C H 0.3589 0.7499 0.9366 0.066 Uiso 1 1 calc GR .
C70 C 0.33220(17) 0.8973(3) 0.85239(19) 0.0537(10) Uani 1 1 d . .
H70A H 0.3633 0.9175 0.8919 0.081 Uiso 1 1 calc GR .
H70B H 0.2936 0.9186 0.8493 0.081 Uiso 1 1 calc GR .
H70C H 0.3392 0.9295 0.8201 0.081 Uiso 1 1 calc GR .
C71 C 0.18372(17) 0.4844(3) 0.68661(16) 0.0477(8) Uani 1 1 d . U
H71A H 0.1720 0.4124 0.6818 0.057 Uiso 1 1 calc R .
H71B H 0.1490 0.5267 0.6618 0.057 Uiso 1 1 calc R .
C72 C 0.49637(17) 0.4552(3) 0.47975(17) 0.0555(10) Uani 1 1 d . .
H72A H 0.4571 0.4599 0.4445 0.067 Uiso 1 1 calc R .
H72B H 0.4965 0.3931 0.5024 0.067 Uiso 1 1 calc R .
C73 C 0.54272(19) 0.4440(4) 0.4564(2) 0.0724(13) Uani 1 1 d . .
H73A H 0.5413 0.5043 0.4319 0.087 Uiso 1 1 calc R .
H73B H 0.5822 0.4422 0.4915 0.087 Uiso 1 1 calc R .
C74 C 0.5358(3) 0.3512(5) 0.4184(2) 0.0953(18) Uani 1 1 d . .
H74A H 0.5325 0.2915 0.4403 0.143 Uiso 1 1 calc GR .
H74B H 0.5704 0.3442 0.4101 0.143 Uiso 1 1 calc GR .
H74C H 0.5001 0.3576 0.3801 0.143 Uiso 1 1 calc GR .

loop_
_atom_site_aniso_label
_atom_site_aniso_U_11
_atom_site_aniso_U_22
_atom_site_aniso_U_33
_atom_site_aniso_U_23
_atom_site_aniso_U_13
_atom_site_aniso_U_12
Sc1 0.0251(3) 0.0205(3) 0.0223(3) -0.0025(2) 0.0146(2) -0.0005(2)
Sc2 0.0214(3) 0.0419(3) 0.0169(3) -0.0034(2) 0.0091(2) 0.0059(2)
P1 0.0231(4) 0.0355(4) 0.0211(4) 0.0011(3) 0.0113(3) 0.0030(3)
N1 0.0191(11) 0.0243(12) 0.0201(11) 0.0004(9) 0.0069(9) -0.0013(9)
N2 0.0235(11) 0.0233(12) 0.0207(11) -0.0027(9) 0.0115(9) 0.0009(9)
N3 0.0220(11) 0.0271(12) 0.0211(11) -0.0055(10) 0.0107(9) -0.0029(9)
N4 0.0342(13) 0.0209(12) 0.0249(12) -0.0016(10) 0.0185(10) -0.0016(10)
C1 0.054(2) 0.0400(18) 0.0281(16) 0.0047(14) 0.0252(15) -0.0042(15)
C2 0.0237(13) 0.0326(15) 0.0196(13) 0.0006(12) 0.0091(11) -0.0070(12)
C3 0.0273(14) 0.0359(16) 0.0233(14) -0.0014(12) 0.0166(12) -0.0029(12)
C4 0.0227(13) 0.0301(15) 0.0202(13) -0.0049(11) 0.0107(11) 0.0031(11)
C5 0.0428(18) 0.0397(18) 0.0334(16) -0.0040(14) 0.0251(14) 0.0070(14)
C6 0.0265(14) 0.0239(14) 0.0192(13) 0.0038(11) 0.0091(11) 0.0013(11)
C7 0.0269(14) 0.0275(15) 0.0212(13) 0.0036(11) 0.0095(11) -0.0026(11)
C8 0.0362(16) 0.0243(15) 0.0261(15) 0.0019(12) 0.0133(13) -0.0038(12)
C9 0.0381(17) 0.0264(15) 0.0310(16) 0.0058(13) 0.0127(13) 0.0052(13)
C10 0.0230(14) 0.0339(17) 0.0347(16) 0.0047(13) 0.0051(12) 0.0043(12)
C11 0.0265(14) 0.0277(15) 0.0252(14) 0.0020(12) 0.0050(12) -0.0011(12)
C12 0.0252(15) 0.0286(16) 0.0453(19) 0.0044(14) 0.0062(13) -0.0015(12)
C13 0.0336(19) 0.040(2) 0.152(4) -0.001(3) 0.035(2) -0.0037(16)
C14 0.094(3) 0.054(3) 0.043(2) -0.007(2) 0.004(2) -0.034(2)
C15 0.0258(15) 0.0320(16) 0.0360(16) 0.0051(13) 0.0085(13) -0.0038(12)
C16 0.0363(18) 0.048(2) 0.0325(17) 0.0045(15) 0.0026(14) -0.0116(15)
C17 0.0344(17) 0.048(2) 0.050(2) 0.0035(17) 0.0195(16) -0.0100(15)
C18 0.0340(15) 0.0214(14) 0.0293(15) -0.0044(12) 0.0207(12) 0.0021(11)
C19 0.0378(16) 0.0237(15) 0.0346(16) -0.0078(13) 0.0201(14) -0.0026(12)
C20 0.052(2) 0.0311(18) 0.052(2) -0.0072(16) 0.0229(17) -0.0115(15)
C21 0.075(3) 0.0270(18) 0.065(2) 0.0015(17) 0.038(2) -0.0099(17)
C22 0.066(2) 0.0298(17) 0.0424(19) 0.0064(15) 0.0270(18) 0.0069(16)
C23 0.0421(17) 0.0280(16) 0.0312(15) -0.0019(13) 0.0233(14) 0.0041(13)
C24 0.0406(17) 0.0328(17) 0.0308(16) 0.0052(13) 0.0183(14) 0.0096(13)
C25 0.054(2) 0.048(2) 0.0320(17) 0.0014(15) 0.0231(16) 0.0068(17)
C26 0.055(2) 0.063(3) 0.054(2) 0.002(2) 0.0262(19) 0.025(2)
C27 0.0305(15) 0.0267(15) 0.0375(17) -0.0090(13) 0.0114(13) -0.0037(12)
C28 0.0425(19) 0.057(2) 0.0366(18) -0.0057(17) 0.0107(15) 0.0079(17)
C29 0.0366(18) 0.041(2) 0.063(2) -0.0100(18) 0.0212(17) -0.0034(15)
C30 0.052(2) 0.0370(18) 0.0367(17) 0.0015(14) 0.0295(16) 0.0120(15)
C31 0.0294(14) 0.0242(14) 0.0292(15) -0.0057(12) 0.0183(12) -0.0049(11)
C32 0.0358(15) 0.0278(15) 0.0209(13) -0.0055(12) 0.0172(12) -0.0021(12)
C33 0.0343(15) 0.0214(14) 0.0251(14) -0.0011(11) 0.0172(12) -0.0057(11)
C34 0.0500(19) 0.0365(17) 0.0282(16) 0.0059(13) 0.0251(14) 0.0046(14)
C35 0.0184(13) 0.0358(16) 0.0263(14) -0.0085(12) 0.0110(11) 0.0006(11)
C36 0.0239(14) 0.0488(19) 0.0358(17) -0.0130(15) 0.0153(13) -0.0023(13)
C37 0.0231(16) 0.068(3) 0.043(2) -0.0197(19) 0.0075(14) -0.0023(16)
C38 0.0351(19) 0.061(2) 0.0404(19) 0.0019(18) 0.0027(15) 0.0156(17)
C39 0.0317(17) 0.049(2) 0.0400(18) 0.0063(16) 0.0071(14) 0.0126(15)
C40 0.0234(14) 0.0369(17) 0.0268(15) -0.0022(13) 0.0097(12) 0.0069(12)
C41 0.0298(15) 0.0293(16) 0.0313(16) 0.0083(13) 0.0111(13) 0.0061(12)
C42 0.0388(18) 0.046(2) 0.0394(18) 0.0120(16) 0.0170(15) 0.0050(15)
C43 0.045(2) 0.0361(19) 0.061(2) -0.0029(18) 0.0166(18) 0.0048(16)
C44 0.0377(18) 0.050(2) 0.059(2) -0.0163(18) 0.0253(17) -0.0175(16)
C45 0.068(3) 0.050(2) 0.068(3) -0.020(2) 0.006(2) -0.007(2)
C46 0.128(4) 0.081(3) 0.138(4) -0.011(3) 0.100(3) -0.033(3)
C47 0.0509(19) 0.0205(14) 0.0310(15) 0.0031(12) 0.0300(14) 0.0031(13)
C48 0.062(2) 0.0238(16) 0.0479(19) -0.0012(14) 0.0400(18) -0.0008(14)
C49 0.067(3) 0.0227(17) 0.065(2) -0.0010(16) 0.042(2) 0.0020(16)
C50 0.089(3) 0.0220(17) 0.060(2) 0.0095(16) 0.051(2) 0.0140(18)
C51 0.057(2) 0.0371(19) 0.0368(17) 0.0098(15) 0.0295(16) 0.0165(16)
C52 0.0521(19) 0.0277(16) 0.0301(16) 0.0072(13) 0.0269(15) 0.0069(14)
C53 0.0407(17) 0.0330(17) 0.0320(16) 0.0053(13) 0.0132(14) 0.0106(14)
C54 0.0392(18) 0.051(2) 0.0359(18) 0.0075(16) 0.0117(15) -0.0024(15)
C55 0.057(2) 0.062(2) 0.0311(18) 0.0053(17) 0.0146(16) 0.0148(19)
C56 0.054(2) 0.0300(16) 0.0463(18) -0.0051(14) 0.0296(16) -0.0080(14)
C57 0.092(3) 0.056(3) 0.063(3) -0.024(2) 0.005(2) 0.006(2)
C58 0.062(3) 0.118(4) 0.068(3) 0.012(3) 0.026(2) -0.018(3)
C59 0.0228(13) 0.0356(16) 0.0186(13) 0.0078(12) 0.0074(11) 0.0038(12)
C60 0.0292(15) 0.0371(17) 0.0187(13) 0.0030(12) 0.0065(12) 0.0019(12)
C61 0.0336(17) 0.0432(19) 0.0358(17) -0.0048(15) 0.0084(14) -0.0007(14)
C62 0.0306(17) 0.061(2) 0.052(2) -0.0123(19) 0.0128(16) -0.0072(16)
C63 0.0239(15) 0.063(2) 0.0389(18) 0.0029(17) 0.0120(14) 0.0048(15)
C64 0.0248(14) 0.0451(18) 0.0206(14) 0.0061(13) 0.0091(12) 0.0055(13)
C65 0.0248(14) 0.0447(18) 0.0301(16) 0.0042(14) 0.0136(12) 0.0078(13)
C66 0.0395(18) 0.060(2) 0.0303(17) -0.0029(16) 0.0169(14) 0.0014(16)
C67 0.0315(17) 0.057(2) 0.050(2) 0.0006(18) 0.0127(15) 0.0161(16)
C68 0.0331(16) 0.0346(17) 0.0315(16) -0.0035(13) 0.0121(13) 0.0031(13)
C69 0.052(2) 0.047(2) 0.0423(19) -0.0060(16) 0.0287(17) 0.0027(16)
C70 0.044(2) 0.039(2) 0.067(3) -0.0038(18) 0.0138(18) 0.0078(16)
C71 0.0675(16) 0.0489(15) 0.0570(15) -0.0337(12) 0.0551(13) -0.0322(12)
C72 0.044(2) 0.066(3) 0.048(2) 0.0141(19) 0.0127(18) 0.0059(19)
C73 0.052(2) 0.104(4) 0.057(3) 0.014(3) 0.020(2) 0.018(2)
C74 0.091(4) 0.128(5) 0.064(3) -0.008(3) 0.031(3) 0.029(4)

loop_
_atom_type_symbol
_atom_type_description
_atom_type_scat_dispersion_real
_atom_type_scat_dispersion_imag
_atom_type_scat_source
C C 0.0033 0.0016 'International Tables Vol C Tables 4.2.6.8 and 6.1.1.4'
H H 0.0000 0.0000 'International Tables Vol C Tables 4.2.6.8 and 6.1.1.4'
N N 0.0061 0.0033 'International Tables Vol C Tables 4.2.6.8 and 6.1.1.4'
P P 0.1023 0.0942 'International Tables Vol C Tables 4.2.6.8 and 6.1.1.4'
Sc Sc 0.2519 0.3716 'International Tables Vol C Tables 4.2.6.8 and 6.1.1.4'

loop_
_geom_angle_atom_site_label_1
_geom_angle_atom_site_label_2
_geom_angle_atom_site_label_3
_geom_angle
_geom_angle_site_symmetry_1
P1 Sc1 Sc2 47.61(2) .
N1 Sc1 Sc2 142.28(6) .
N1 Sc1 P1 119.27(6) .
N1 Sc1 C71 126.43(13) .
N2 Sc1 Sc2 129.26(6) .
N2 Sc1 P1 129.52(6) .
N2 Sc1 N1 87.42(9) .
N2 Sc1 C71 110.61(11) .
C71 Sc1 Sc2 40.55(9) .
C71 Sc1 P1 87.97(9) .
P1 Sc2 Sc1 47.29(2) .
N3 Sc2 Sc1 131.71(6) .
N3 Sc2 P1 132.26(7) .
N3 Sc2 N4 87.23(9) .
N3 Sc2 C71 105.68(12) .
N4 Sc2 Sc1 140.36(6) .
N4 Sc2 P1 115.77(7) .
N4 Sc2 C71 135.60(12) .
C71 Sc2 Sc1 39.70(8) .
C71 Sc2 P1 86.81(8) .
Sc1 P1 Sc2 85.10(3) .
C59 P1 Sc1 135.25(9) .
C59 P1 Sc2 139.59(9) .
C2 N1 Sc1 123.84(18) .
C2 N1 C6 119.0(2) .
C6 N1 Sc1 117.16(16) .
C4 N2 Sc1 124.36(18) .
C4 N2 C18 117.5(2) .
C18 N2 Sc1 117.94(16) .
C31 N3 Sc2 123.78(18) .
C31 N3 C35 117.4(2) .
C35 N3 Sc2 118.75(16) .
C33 N4 Sc2 124.06(19) .
C33 N4 C47 117.5(2) .
C47 N4 Sc2 118.48(17) .
H1A C1 H1B 109.5 .
H1A C1 H1C 109.5 .
H1B C1 H1C 109.5 .
C2 C1 H1A 109.5 .
C2 C1 H1B 109.5 .
C2 C1 H1C 109.5 .
N1 C2 C1 120.3(3) .
N1 C2 C3 124.4(2) .
C3 C2 C1 115.2(3) .
C2 C3 H3 114.9 .
C4 C3 C2 130.2(3) .
C4 C3 H3 114.9 .
N2 C4 C3 123.8(2) .
N2 C4 C5 119.9(3) .
C3 C4 C5 116.2(2) .
C4 C5 H5A 109.5 .
C4 C5 H5B 109.5 .
C4 C5 H5C 109.5 .
H5A C5 H5B 109.5 .
H5A C5 H5C 109.5 .
H5B C5 H5C 109.5 .
C7 C6 N1 120.9(2) .
C7 C6 C11 120.9(3) .
C11 C6 N1 118.1(2) .
C6 C7 C15 123.5(3) .
C8 C7 C6 118.0(3) .
C8 C7 C15 118.5(3) .
C7 C8 H8 119.0 .
C9 C8 C7 121.9(3) .
C9 C8 H8 119.0 .
C8 C9 H9 120.1 .
C8 C9 C10 119.8(3) .
C10 C9 H9 120.1 .
C9 C10 H10 119.4 .
C9 C10 C11 121.1(3) .
C11 C10 H10 119.4 .
C6 C11 C12 121.5(3) .
C10 C11 C6 118.2(3) .
C10 C11 C12 120.2(3) .
C11 C12 H12 107.2 .
C11 C12 C13 113.1(3) .
C11 C12 C14 110.1(3) .
C13 C12 H12 107.2 .
C14 C12 H12 107.2 .
C14 C12 C13 111.9(3) .
C12 C13 H13A 109.5 .
C12 C13 H13B 109.5 .
C12 C13 H13C 109.5 .
H13A C13 H13B 109.5 .
H13A C13 H13C 109.5 .
H13B C13 H13C 109.5 .
C12 C14 H14A 109.5 .
C12 C14 H14B 109.5 .
C12 C14 H14C 109.5 .
H14A C14 H14B 109.5 .
H14A C14 H14C 109.5 .
H14B C14 H14C 109.5 .
C7 C15 H15 108.2 .
C7 C15 C16 109.9(3) .
C7 C15 C17 112.3(2) .
C16 C15 H15 108.2 .
C17 C15 H15 108.2 .
C17 C15 C16 109.8(3) .
C15 C16 H16A 109.5 .
C15 C16 H16B 109.5 .
C15 C16 H16C 109.5 .
H16A C16 H16B 109.5 .
H16A C16 H16C 109.5 .
H16B C16 H16C 109.5 .
C15 C17 H17A 109.5 .
C15 C17 H17B 109.5 .
C15 C17 H17C 109.5 .
H17A C17 H17B 109.5 .
H17A C17 H17C 109.5 .
H17B C17 H17C 109.5 .
C19 C18 N2 117.1(2) .
C23 C18 N2 121.8(3) .
C23 C18 C19 121.1(3) .
C18 C19 C27 122.3(3) .
C20 C19 C18 118.4(3) .
C20 C19 C27 119.4(3) .
C19 C20 H20 119.6 .
C21 C20 C19 120.8(3) .
C21 C20 H20 119.6 .
C20 C21 H21 119.7 .
C22 C21 C20 120.5(3) .
C22 C21 H21 119.7 .
C21 C22 H22 119.6 .
C21 C22 C23 120.9(3) .
C23 C22 H22 119.6 .
C18 C23 C22 118.2(3) .
C18 C23 C24 122.7(3) .
C22 C23 C24 119.0(3) .
C23 C24 H24 108.2 .
C23 C24 C26 110.8(3) .
C25 C24 C23 111.2(3) .
C25 C24 H24 108.2 .
C25 C24 C26 110.0(3) .
C26 C24 H24 108.2 .
C24 C25 H25A 109.5 .
C24 C25 H25B 109.5 .
C24 C25 H25C 109.5 .
H25A C25 H25B 109.5 .
H25A C25 H25C 109.5 .
H25B C25 H25C 109.5 .
C24 C26 H26A 109.5 .
C24 C26 H26B 109.5 .
C24 C26 H26C 109.5 .
H26A C26 H26B 109.5 .
H26A C26 H26C 109.5 .
H26B C26 H26C 109.5 .
C19 C27 H27 107.4 .
C28 C27 C19 110.8(3) .
C28 C27 H27 107.4 .
C29 C27 C19 112.9(3) .
C29 C27 H27 107.4 .
C29 C27 C28 110.8(3) .
C27 C28 H28A 109.5 .
C27 C28 H28B 109.5 .
C27 C28 H28C 109.5 .
H28A C28 H28B 109.5 .
H28A C28 H28C 109.5 .
H28B C28 H28C 109.5 .
C27 C29 H29A 109.5 .
C27 C29 H29B 109.5 .
C27 C29 H29C 109.5 .
H29A C29 H29B 109.5 .
H29A C29 H29C 109.5 .
H29B C29 H29C 109.5 .
H30A C30 H30B 109.5 .
H30A C30 H30C 109.5 .
H30B C30 H30C 109.5 .
C31 C30 H30A 109.5 .
C31 C30 H30B 109.5 .
C31 C30 H30C 109.5 .
N3 C31 C30 119.8(3) .
N3 C31 C32 124.1(3) .
C32 C31 C30 116.1(2) .
C31 C32 H32 115.1 .
C31 C32 C33 129.9(3) .
C33 C32 H32 115.1 .
N4 C33 C32 124.1(2) .
N4 C33 C34 121.2(3) .
C32 C33 C34 114.7(2) .
C33 C34 H34A 109.5 .
C33 C34 H34B 109.5 .
C33 C34 H34C 109.5 .
H34A C34 H34B 109.5 .
H34A C34 H34C 109.5 .
H34B C34 H34C 109.5 .
C36 C35 N3 118.5(3) .
C40 C35 N3 120.8(2) .
C40 C35 C36 120.7(3) .
C35 C36 C44 121.6(3) .
C37 C36 C35 117.7(3) .
C37 C36 C44 120.7(3) .
C36 C37 H37 119.1 .
C38 C37 C36 121.8(3) .
C38 C37 H37 119.1 .
C37 C38 H38 120.2 .
C39 C38 C37 119.6(3) .
C39 C38 H38 120.2 .
C38 C39 H39 119.1 .
C38 C39 C40 121.9(3) .
C40 C39 H39 119.1 .
C35 C40 C39 118.2(3) .
C35 C40 C41 122.9(2) .
C39 C40 C41 118.9(3) .
C40 C41 H41 108.1 .
C40 C41 C42 110.0(3) .
C40 C41 C43 112.3(3) .
C42 C41 H41 108.1 .
C43 C41 H41 108.1 .
C43 C41 C42 110.2(3) .
C41 C42 H42A 109.5 .
C41 C42 H42B 109.5 .
C41 C42 H42C 109.5 .
H42A C42 H42B 109.5 .
H42A C42 H42C 109.5 .
H42B C42 H42C 109.5 .
C41 C43 H43A 109.5 .
C41 C43 H43B 109.5 .
C41 C43 H43C 109.5 .
H43A C43 H43B 109.5 .
H43A C43 H43C 109.5 .
H43B C43 H43C 109.5 .
C36 C44 H44 107.2 .
C45 C44 C36 112.2(3) .
C45 C44 H44 107.2 .
C46 C44 C36 111.5(3) .
C46 C44 H44 107.2 .
C46 C44 C45 111.3(4) .
C44 C45 H45A 109.5 .
C44 C45 H45B 109.5 .
C44 C45 H45C 109.5 .
H45A C45 H45B 109.5 .
H45A C45 H45C 109.5 .
H45B C45 H45C 109.5 .
C44 C46 H46A 109.5 .
C44 C46 H46B 109.5 .
C44 C46 H46C 109.5 .
H46A C46 H46B 109.5 .
H46A C46 H46C 109.5 .
H46B C46 H46C 109.5 .
C48 C47 N4 117.1(3) .
C52 C47 N4 120.9(3) .
C52 C47 C48 122.0(3) .
C47 C48 C56 122.0(3) .
C49 C48 C47 116.9(3) .
C49 C48 C56 121.1(3) .
C48 C49 H49 119.1 .
C50 C49 C48 121.7(3) .
C50 C49 H49 119.1 .
C49 C50 H50 119.7 .
C49 C50 C51 120.7(3) .
C51 C50 H50 119.7 .
C50 C51 H51 119.6 .
C50 C51 C52 120.9(3) .
C52 C51 H51 119.6 .
C47 C52 C51 117.7(3) .
C47 C52 C53 123.7(3) .
C51 C52 C53 118.6(3) .
C52 C53 H53 107.8 .
C52 C53 C54 110.8(3) .
C52 C53 C55 113.2(3) .
C54 C53 H53 107.8 .
C55 C53 H53 107.8 .
C55 C53 C54 109.1(3) .
C53 C54 H54A 109.5 .
C53 C54 H54B 109.5 .
C53 C54 H54C 109.5 .
H54A C54 H54B 109.5 .
H54A C54 H54C 109.5 .
H54B C54 H54C 109.5 .
C53 C55 H55A 109.5 .
C53 C55 H55B 109.5 .
C53 C55 H55C 109.5 .
H55A C55 H55B 109.5 .
H55A C55 H55C 109.5 .
H55B C55 H55C 109.5 .
C48 C56 H56 106.6 .
C48 C56 C57 114.2(3) .
C48 C56 C58 112.0(3) .
C57 C56 H56 106.6 .
C58 C56 H56 106.6 .
C58 C56 C57 110.4(4) .
C56 C57 H57A 109.5 .
C56 C57 H57B 109.5 .
C56 C57 H57C 109.5 .
H57A C57 H57B 109.5 .
H57A C57 H57C 109.5 .
H57B C57 H57C 109.5 .
C56 C58 H58A 109.5 .
C56 C58 H58B 109.5 .
C56 C58 H58C 109.5 .
H58A C58 H58B 109.5 .
H58A C58 H58C 109.5 .
H58B C58 H58C 109.5 .
C60 C59 P1 120.6(2) .
C60 C59 C64 119.3(3) .
C64 C59 P1 120.1(2) .
C59 C60 C68 120.9(3) .
C61 C60 C59 119.3(3) .
C61 C60 C68 119.8(3) .
C60 C61 H61 119.4 .
C62 C61 C60 121.3(3) .
C62 C61 H61 119.4 .
C61 C62 H62 120.2 .
C61 C62 C63 119.6(3) .
C63 C62 H62 120.2 .
C62 C63 H63 119.1 .
C62 C63 C64 121.9(3) .
C64 C63 H63 119.1 .
C59 C64 C65 121.8(3) .
C63 C64 C59 118.7(3) .
C63 C64 C65 119.5(3) .
C64 C65 H65 107.3 .
C64 C65 C66 110.7(3) .
C64 C65 C67 113.9(3) .
C66 C65 H65 107.3 .
C66 C65 C67 110.1(3) .
C67 C65 H65 107.3 .
C65 C66 H66A 109.5 .
C65 C66 H66B 109.5 .
C65 C66 H66C 109.5 .
H66A C66 H66B 109.5 .
H66A C66 H66C 109.5 .
H66B C66 H66C 109.5 .
C65 C67 H67A 109.5 .
C65 C67 H67B 109.5 .
C65 C67 H67C 109.5 .
H67A C67 H67B 109.5 .
H67A C67 H67C 109.5 .
H67B C67 H67C 109.5 .
C60 C68 H68 107.2 .
C60 C68 C69 110.7(3) .
C60 C68 C70 114.5(3) .
C69 C68 H68 107.2 .
C69 C68 C70 109.7(3) .
C70 C68 H68 107.2 .
C68 C69 H69A 109.5 .
C68 C69 H69B 109.5 .
C68 C69 H69C 109.5 .
H69A C69 H69B 109.5 .
H69A C69 H69C 109.5 .
H69B C69 H69C 109.5 .
C68 C70 H70A 109.5 .
C68 C70 H70B 109.5 .
C68 C70 H70C 109.5 .
H70A C70 H70B 109.5 .
H70A C70 H70C 109.5 .
H70B C70 H70C 109.5 .
Sc1 C71 Sc2 99.76(14) .
Sc1 C71 H71A 111.8 .
Sc1 C71 H71B 111.8 .
Sc2 C71 H71A 111.8 .
Sc2 C71 H71B 111.8 .
H71A C71 H71B 109.5 .
C72 C72 H72A 108.3 3_666
C72 C72 H72B 108.3 3_666
C72 C72 C73 115.8(5) 3_666
H72A C72 H72B 107.4 .
C73 C72 H72A 108.3 .
C73 C72 H72B 108.3 .
C72 C73 H73A 108.6 .
C72 C73 H73B 108.6 .
H73A C73 H73B 107.6 .
C74 C73 C72 114.5(4) .
C74 C73 H73A 108.6 .
C74 C73 H73B 108.6 .
C73 C74 H74A 109.5 .
C73 C74 H74B 109.5 .
C73 C74 H74C 109.5 .
H74A C74 H74B 109.5 .
H74A C74 H74C 109.5 .
H74B C74 H74C 109.5 .

loop_
_geom_bond_atom_site_label_1
_geom_bond_atom_site_label_2
_geom_bond_distance
_geom_bond_site_symmetry_2
Sc1 Sc2 3.3831(7) .
Sc1 P1 2.4950(9) .
Sc1 N1 2.180(2) .
Sc1 N2 2.144(2) .
Sc1 C71 2.193(3) .
Sc2 P1 2.5080(9) .
Sc2 N3 2.147(2) .
Sc2 N4 2.178(2) .
Sc2 C71 2.232(3) .
P1 C59 1.836(3) .
N1 C2 1.332(4) .
N1 C6 1.452(3) .
N2 C4 1.342(3) .
N2 C18 1.454(4) .
N3 C31 1.344(3) .
N3 C35 1.455(4) .
N4 C33 1.327(3) .
N4 C47 1.449(4) .
C1 H1A 0.9800 .
C1 H1B 0.9800 .
C1 H1C 0.9800 .
C1 C2 1.519(4) .
C2 C3 1.401(4) .
C3 H3 0.9500 .
C3 C4 1.395(4) .
C4 C5 1.518(4) .
C5 H5A 0.9800 .
C5 H5B 0.9800 .
C5 H5C 0.9800 .
C6 C7 1.405(4) .
C6 C11 1.416(4) .
C7 C8 1.389(4) .
C7 C15 1.524(4) .
C8 H8 0.9500 .
C8 C9 1.375(4) .
C9 H9 0.9500 .
C9 C10 1.383(4) .
C10 H10 0.9500 .
C10 C11 1.392(4) .
C11 C12 1.516(4) .
C12 H12 1.0000 .
C12 C13 1.535(5) .
C12 C14 1.529(5) .
C13 H13A 0.9800 .
C13 H13B 0.9800 .
C13 H13C 0.9800 .
C14 H14A 0.9800 .
C14 H14B 0.9800 .
C14 H14C 0.9800 .
C15 H15 1.0000 .
C15 C16 1.538(5) .
C15 C17 1.533(4) .
C16 H16A 0.9800 .
C16 H16B 0.9800 .
C16 H16C 0.9800 .
C17 H17A 0.9800 .
C17 H17B 0.9800 .
C17 H17C 0.9800 .
C18 C19 1.410(4) .
C18 C23 1.397(4) .
C19 C20 1.390(4) .
C19 C27 1.528(4) .
C20 H20 0.9500 .
C20 C21 1.378(5) .
C21 H21 0.9500 .
C21 C22 1.375(5) .
C22 H22 0.9500 .
C22 C23 1.399(5) .
C23 C24 1.522(4) .
C24 H24 1.0000 .
C24 C25 1.518(4) .
C24 C26 1.543(4) .
C25 H25A 0.9800 .
C25 H25B 0.9800 .
C25 H25C 0.9800 .
C26 H26A 0.9800 .
C26 H26B 0.9800 .
C26 H26C 0.9800 .
C27 H27 1.0000 .
C27 C28 1.526(5) .
C27 C29 1.512(4) .
C28 H28A 0.9800 .
C28 H28B 0.9800 .
C28 H28C 0.9800 .
C29 H29A 0.9800 .
C29 H29B 0.9800 .
C29 H29C 0.9800 .
C30 H30A 0.9800 .
C30 H30B 0.9800 .
C30 H30C 0.9800 .
C30 C31 1.510(4) .
C31 C32 1.388(4) .
C32 H32 0.9500 .
C32 C33 1.411(4) .
C33 C34 1.507(4) .
C34 H34A 0.9800 .
C34 H34B 0.9800 .
C34 H34C 0.9800 .
C35 C36 1.410(4) .
C35 C40 1.399(4) .
C36 C37 1.403(5) .
C36 C44 1.522(5) .
C37 H37 0.9500 .
C37 C38 1.368(6) .
C38 H38 0.9500 .
C38 C39 1.362(5) .
C39 H39 0.9500 .
C39 C40 1.400(4) .
C40 C41 1.517(4) .
C41 H41 1.0000 .
C41 C42 1.532(4) .
C41 C43 1.530(5) .
C42 H42A 0.9800 .
C42 H42B 0.9800 .
C42 H42C 0.9800 .
C43 H43A 0.9800 .
C43 H43B 0.9800 .
C43 H43C 0.9800 .
C44 H44 1.0000 .
C44 C45 1.518(5) .
C44 C46 1.498(6) .
C45 H45A 0.9800 .
C45 H45B 0.9800 .
C45 H45C 0.9800 .
C46 H46A 0.9800 .
C46 H46B 0.9800 .
C46 H46C 0.9800 .
C47 C48 1.417(4) .
C47 C52 1.398(5) .
C48 C49 1.403(5) .
C48 C56 1.508(5) .
C49 H49 0.9500 .
C49 C50 1.366(6) .
C50 H50 0.9500 .
C50 C51 1.375(5) .
C51 H51 0.9500 .
C51 C52 1.409(4) .
C52 C53 1.518(5) .
C53 H53 1.0000 .
C53 C54 1.537(5) .
C53 C55 1.534(4) .
C54 H54A 0.9800 .
C54 H54B 0.9800 .
C54 H54C 0.9800 .
C55 H55A 0.9800 .
C55 H55B 0.9800 .
C55 H55C 0.9800 .
C56 H56 1.0000 .
C56 C57 1.538(5) .
C56 C58 1.517(6) .
C57 H57A 0.9800 .
C57 H57B 0.9800 .
C57 H57C 0.9800 .
C58 H58A 0.9800 .
C58 H58B 0.9800 .
C58 H58C 0.9800 .
C59 C60 1.417(4) .
C59 C64 1.418(4) .
C60 C61 1.389(4) .
C60 C68 1.513(4) .
C61 H61 0.9500 .
C61 C62 1.376(5) .
C62 H62 0.9500 .
C62 C63 1.378(5) .
C63 H63 0.9500 .
C63 C64 1.389(4) .
C64 C65 1.517(4) .
C65 H65 1.0000 .
C65 C66 1.531(4) .
C65 C67 1.532(4) .
C66 H66A 0.9800 .
C66 H66B 0.9800 .
C66 H66C 0.9800 .
C67 H67A 0.9800 .
C67 H67B 0.9800 .
C67 H67C 0.9800 .
C68 H68 1.0000 .
C68 C69 1.528(5) .
C68 C70 1.532(5) .
C69 H69A 0.9800 .
C69 H69B 0.9800 .
C69 H69C 0.9800 .
C70 H70A 0.9800 .
C70 H70B 0.9800 .
C70 H70C 0.9800 .
C71 H71A 0.9900 .
C71 H71B 0.9900 .
C72 C72 1.505(8) 3_666
C72 H72A 0.9900 .
C72 H72B 0.9900 .
C72 C73 1.513(6) .
C73 H73A 0.9900 .
C73 H73B 0.9900 .
C73 C74 1.504(7) .
C74 H74A 0.9800 .
C74 H74B 0.9800 .
C74 H74C 0.9800 .

loop_
_geom_torsion_atom_site_label_1
_geom_torsion_atom_site_label_2
_geom_torsion_atom_site_label_3
_geom_torsion_atom_site_label_4
_geom_torsion
_geom_torsion_site_symmetry_1
Sc1 P1 C59 C60 130.99(19) .
Sc1 P1 C59 C64 -47.1(3) .
Sc1 N1 C2 C1 -176.2(2) .
Sc1 N1 C2 C3 5.7(4) .
Sc1 N1 C6 C7 100.7(3) .
Sc1 N1 C6 C11 -76.8(3) .
Sc1 N2 C4 C3 -14.8(4) .
Sc1 N2 C4 C5 166.3(2) .
Sc1 N2 C18 C19 86.2(3) .
Sc1 N2 C18 C23 -92.5(3) .
Sc2 P1 C59 C60 -45.0(3) .
Sc2 P1 C59 C64 136.91(19) .
Sc2 N3 C31 C30 164.6(2) .
Sc2 N3 C31 C32 -16.6(4) .
Sc2 N3 C35 C36 91.2(3) .
Sc2 N3 C35 C40 -87.4(3) .
Sc2 N4 C33 C32 5.3(4) .
Sc2 N4 C33 C34 -177.3(2) .
Sc2 N4 C47 C48 -76.5(3) .
Sc2 N4 C47 C52 103.6(3) .
P1 C59 C60 C61 -176.0(2) .
P1 C59 C60 C68 4.7(4) .
P1 C59 C64 C63 176.7(2) .
P1 C59 C64 C65 -2.1(4) .
N1 C2 C3 C4 14.8(5) .
N1 C6 C7 C8 -179.3(2) .
N1 C6 C7 C15 0.4(4) .
N1 C6 C11 C10 -179.5(3) .
N1 C6 C11 C12 -1.4(4) .
N2 C18 C19 C20 179.3(3) .
N2 C18 C19 C27 0.6(4) .
N2 C18 C23 C22 179.5(3) .
N2 C18 C23 C24 -0.9(4) .
N3 C31 C32 C33 -9.9(5) .
N3 C35 C36 C37 179.6(3) .
N3 C35 C36 C44 0.0(4) .
N3 C35 C40 C39 179.5(3) .
N3 C35 C40 C41 0.2(4) .
N4 C47 C48 C49 -176.8(3) .
N4 C47 C48 C56 2.9(4) .
N4 C47 C52 C51 177.2(3) .
N4 C47 C52 C53 -3.8(4) .
C1 C2 C3 C4 -163.4(3) .
C2 N1 C6 C7 -77.4(3) .
C2 N1 C6 C11 105.1(3) .
C2 C3 C4 N2 -9.9(5) .
C2 C3 C4 C5 169.1(3) .
C4 N2 C18 C19 -89.1(3) .
C4 N2 C18 C23 92.3(3) .
C6 N1 C2 C1 1.8(4) .
C6 N1 C2 C3 -176.3(2) .
C6 C7 C8 C9 -0.6(4) .
C6 C7 C15 C16 -111.0(3) .
C6 C7 C15 C17 126.4(3) .
C6 C11 C12 C13 148.0(3) .
C6 C11 C12 C14 -86.1(4) .
C7 C6 C11 C10 3.0(4) .
C7 C6 C11 C12 -178.9(3) .
C7 C8 C9 C10 1.9(5) .
C8 C7 C15 C16 68.7(3) .
C8 C7 C15 C17 -53.9(4) .
C8 C9 C10 C11 -0.8(5) .
C9 C10 C11 C6 -1.6(5) .
C9 C10 C11 C12 -179.8(3) .
C10 C11 C12 C13 -33.9(5) .
C10 C11 C12 C14 92.0(4) .
C11 C6 C7 C8 -1.9(4) .
C11 C6 C7 C15 177.8(3) .
C15 C7 C8 C9 179.7(3) .
C18 N2 C4 C3 160.2(3) .
C18 N2 C4 C5 -18.7(4) .
C18 C19 C20 C21 0.9(5) .
C18 C19 C27 C28 98.0(3) .
C18 C19 C27 C29 -137.1(3) .
C18 C23 C24 C25 112.6(3) .
C18 C23 C24 C26 -124.7(3) .
C19 C18 C23 C22 1.0(4) .
C19 C18 C23 C24 -179.4(3) .
C19 C20 C21 C22 1.3(6) .
C20 C19 C27 C28 -80.6(4) .
C20 C19 C27 C29 44.3(4) .
C20 C21 C22 C23 -2.5(6) .
C21 C22 C23 C18 1.4(5) .
C21 C22 C23 C24 -178.3(3) .
C22 C23 C24 C25 -67.8(4) .
C22 C23 C24 C26 54.9(4) .
C23 C18 C19 C20 -2.1(4) .
C23 C18 C19 C27 179.2(3) .
C27 C19 C20 C21 179.6(3) .
C30 C31 C32 C33 168.9(3) .
C31 N3 C35 C36 -90.3(3) .
C31 N3 C35 C40 91.1(3) .
C31 C32 C33 N4 16.2(5) .
C31 C32 C33 C34 -161.4(3) .
C33 N4 C47 C48 102.5(3) .
C33 N4 C47 C52 -77.4(3) .
C35 N3 C31 C30 -13.8(4) .
C35 N3 C31 C32 165.0(3) .
C35 C36 C37 C38 0.7(5) .
C35 C36 C44 C45 -132.1(3) .
C35 C36 C44 C46 102.2(4) .
C35 C40 C41 C42 112.3(3) .
C35 C40 C41 C43 -124.5(3) .
C36 C35 C40 C39 0.9(4) .
C36 C35 C40 C41 -178.4(3) .
C36 C37 C38 C39 1.4(6) .
C37 C36 C44 C45 48.3(4) .
C37 C36 C44 C46 -77.4(5) .
C37 C38 C39 C40 -2.3(6) .
C38 C39 C40 C35 1.2(5) .
C38 C39 C40 C41 -179.4(3) .
C39 C40 C41 C42 -67.0(4) .
C39 C40 C41 C43 56.1(4) .
C40 C35 C36 C37 -1.8(4) .
C40 C35 C36 C44 178.6(3) .
C44 C36 C37 C38 -179.7(3) .
C47 N4 C33 C32 -173.6(3) .
C47 N4 C33 C34 3.8(4) .
C47 C48 C49 C50 -0.9(5) .
C47 C48 C56 C57 138.6(4) .
C47 C48 C56 C58 -95.1(4) .
C47 C52 C53 C54 -107.9(3) .
C47 C52 C53 C55 129.1(3) .
C48 C47 C52 C51 -2.8(4) .
C48 C47 C52 C53 176.3(3) .
C48 C49 C50 C51 -1.5(6) .
C49 C48 C56 C57 -41.8(5) .
C49 C48 C56 C58 84.6(4) .
C49 C50 C51 C52 1.9(5) .
C50 C51 C52 C47 0.2(5) .
C50 C51 C52 C53 -178.9(3) .
C51 C52 C53 C54 71.2(3) .
C51 C52 C53 C55 -51.8(4) .
C52 C47 C48 C49 3.1(4) .
C52 C47 C48 C56 -177.2(3) .
C56 C48 C49 C50 179.4(3) .
C59 C60 C61 C62 -1.1(5) .
C59 C60 C68 C69 83.5(3) .
C59 C60 C68 C70 -151.9(3) .
C59 C64 C65 C66 91.6(3) .
C59 C64 C65 C67 -143.6(3) .
C60 C59 C64 C63 -1.4(4) .
C60 C59 C64 C65 179.8(3) .
C60 C61 C62 C63 -0.5(5) .
C61 C60 C68 C69 -95.8(3) .
C61 C60 C68 C70 28.8(4) .
C61 C62 C63 C64 1.2(6) .
C62 C63 C64 C59 -0.2(5) .
C62 C63 C64 C65 178.6(3) .
C63 C64 C65 C66 -87.2(3) .
C63 C64 C65 C67 37.6(4) .
C64 C59 C60 C61 2.0(4) .
C64 C59 C60 C68 -177.2(3) .
C68 C60 C61 C62 178.2(3) .
C72 C72 C73 C74 177.3(4) 3_666

loop_
_platon_squeeze_void_nr
_platon_squeeze_void_average_x
_platon_squeeze_void_average_y
_platon_squeeze_void_average_z
_platon_squeeze_void_volume
_platon_squeeze_void_count_electrons
_platon_squeeze_void_content
1 0.805 -0.038 0.094 15 0 ' '
2 0.000 0.000 0.500 235 56 ' '
3 0.195 0.038 0.906 15 0 ' '
4 0.535 0.036 0.196 14 1 ' '
5 0.000 0.500 0.000 235 56 ' '
6 0.195 0.462 0.406 15 0 ' '
7 0.535 0.464 0.696 14 1 ' '
8 0.805 0.538 0.594 15 0 ' '
9 0.465 0.536 0.304 14 1 ' '
10 0.465 0.964 0.804 14 1 ' '
